data_7154192
loop_
_publ_author_name
'Henderson, Alexander S.'
'Bower, John F.'
'Galan, M. Carmen'

_publ_section_title
;
 Carbohydrate-based N-heterocyclic carbenes for enantioselective
 catalysis.
;
_journal_issue 45
_journal_name_full 'Organic &amp; biomolecular chemistry'
_journal_page_first 9180
_journal_page_last 9183
_journal_paper_doi 10.1039/c4ob02056a
_journal_volume 12
_journal_year 2014
_chemical_absolute_configuration ad
_chemical_formula_moiety 'C79 H84 Cl N2 O10 Rh'
_chemical_formula_sum 'C79 H84 Cl N2 O10 Rh'
_chemical_formula_weight 1359.84
_chemical_name_systematic
'[1,3-Bis(1,3,4,6-O-benzyl-2-deoxy--D-glucopyranoside)imidazol-2-ylidene](chloro)(1,5-cyclooctadiene)rhodium(I) '
_space_group_crystal_system orthorhombic
_space_group_IT_number 19
_space_group_name_Hall 'P 2ac 2ab'
_space_group_name_H-M_alt 'P 21 21 21'
_symmetry_space_group_name_Hall 'P 2ac 2ab'
_symmetry_space_group_name_H-M 'P 21 21 21'
_atom_sites_solution_hydrogens geom
_atom_sites_solution_primary direct
_atom_sites_solution_secondary difmap
_audit_creation_date 2014-06-18
_audit_creation_method
;
Olex2 1.2
(compiled 2014.02.11 svn.r2872 for OlexSys, GUI svn.r4767)
;
_cell_angle_alpha 90.00
_cell_angle_beta 90.00
_cell_angle_gamma 90.00
_cell_formula_units_Z 4
_cell_length_a 15.0756(2)
_cell_length_b 15.9328(3)
_cell_length_c 28.2582(6)
_cell_measurement_reflns_used 9903
_cell_measurement_temperature 100(2)
_cell_measurement_theta_max 25.74
_cell_measurement_theta_min 2.51
_cell_volume 6787.5(2)
_computing_cell_refinement 'Bruker Apex2'
_computing_data_collection 'Bruker Apex2'
_computing_data_reduction 'Bruker SAINT'
_computing_molecular_graphics 'Olex2 (Dolomanov et al., 2009)'
_computing_publication_material 'Olex2 (Dolomanov et al., 2009)'
_computing_structure_refinement 'SHELXL-97 (Sheldrick, 2008)'
_computing_structure_solution 'ShelXS (Sheldrick, 2008)'
_diffrn_ambient_temperature 100(2)
_diffrn_measured_fraction_theta_full 0.993
_diffrn_measured_fraction_theta_max 0.993
_diffrn_measurement_device_type 'Bruker Apex II kappa CCD area detector'
_diffrn_measurement_method 'phi and omega scans'
_diffrn_radiation_monochromator graphite
_diffrn_radiation_type MoK\a
_diffrn_radiation_wavelength 0.71073
_diffrn_reflns_av_R_equivalents 0.0421
_diffrn_reflns_av_unetI/netI 0.0535
_diffrn_reflns_limit_h_max 17
_diffrn_reflns_limit_h_min -19
_diffrn_reflns_limit_k_max 20
_diffrn_reflns_limit_k_min -20
_diffrn_reflns_limit_l_max 36
_diffrn_reflns_limit_l_min -28
_diffrn_reflns_number 57669
_diffrn_reflns_theta_full 27.52
_diffrn_reflns_theta_max 27.52
_diffrn_reflns_theta_min 1.93
_diffrn_source 'fine-focus sealed tube'
_exptl_absorpt_coefficient_mu 0.353
_exptl_absorpt_correction_T_max 0.1864
_exptl_absorpt_correction_T_min 0.1456
_exptl_absorpt_correction_type multi-scan
_exptl_absorpt_process_details
;
SADABS-2008/1 (Bruker,2008) was used for absorption correction.
wR2(int) was 0.0479 before and 0.0439 after correction.
The Ratio of minimum to maximum transmission is 0.7811.
The \l/2 correction factor is 0.0015.
;
_exptl_crystal_colour yellow
_exptl_crystal_density_diffrn 1.331
_exptl_crystal_density_method 'not measured'
_exptl_crystal_description block
_exptl_crystal_F_000 2856
_exptl_crystal_recrystallization_method 'Re-crystallisation from solvent: hexanes'
_exptl_crystal_size_max 0.29
_exptl_crystal_size_mid 0.22
_exptl_crystal_size_min 0.16
_refine_diff_density_max 0.421
_refine_diff_density_min -0.445
_refine_diff_density_rms 0.054
_refine_ls_abs_structure_details 'Flack H D (1983), Acta Cryst. A39, 876-881'
_refine_ls_abs_structure_Flack -0.022(12)
_refine_ls_extinction_method none
_refine_ls_goodness_of_fit_ref 1.013
_refine_ls_hydrogen_treatment constr
_refine_ls_matrix_type full
_refine_ls_number_parameters 839
_refine_ls_number_reflns 15480
_refine_ls_number_restraints 0
_refine_ls_restrained_S_all 1.013
_refine_ls_R_factor_all 0.0462
_refine_ls_R_factor_gt 0.0334
_refine_ls_shift/su_max 0.002
_refine_ls_shift/su_mean 0.000
_refine_ls_structure_factor_coef Fsqd
_refine_ls_weighting_details 'calc w=1/[\s^2^(Fo^2^)+(0.0293P)^2^+0.0000P] where P=(Fo^2^+2Fc^2^)/3'
_refine_ls_weighting_scheme calc
_refine_ls_wR_factor_gt 0.0611
_refine_ls_wR_factor_ref 0.0653
_reflns_number_gt 13298
_reflns_number_total 15480
_reflns_threshold_expression >2sigma(I)
_cod_data_source_file c4ob02056a2.cif
_cod_data_source_block ah023pc_0m
_cod_database_code 7154192
_olex2_refinement_description
;
1. Others
 Fixed Uiso: H2(0.022) H3(0.022) H4(0.021) H5(0.022) H6(0.025) H7(0.024)
 H8(0.023) H9A(0.029) H9B(0.029) H11(0.042) H12(0.058) H13(0.064) H14(0.07)
 H15(0.049) H16A(0.029) H16B(0.029) H17A(0.034) H17B(0.034) H19(0.037)
 H20(0.044) H21(0.049) H22(0.046) H23(0.038) H24A(0.032) H24B(0.032) H26(0.033)
 H27(0.04) H28(0.044) H29(0.041) H30(0.034) H31A(0.031) H31B(0.031) H33(0.047)
 H34(0.054) H35(0.055) H36(0.071) H37(0.056) H38(0.022) H39(0.025) H40(0.028)
 H41(0.026) H42(0.023) H43A(0.033) H43B(0.033) H45(0.032) H46(0.039) H47(0.042)
 H48(0.041) H49(0.032) H50A(0.034) H50B(0.034) H51A(0.041) H51B(0.041)
 H53(0.038) H54(0.04) H55(0.038) H56(0.034) H57(0.032) H58A(0.035) H58B(0.035)
 H60(0.035) H61(0.04) H62(0.044) H63(0.048) H64(0.04) H65A(0.031) H65B(0.031)
 H67(0.034) H68(0.041) H69(0.044) H70(0.042) H71(0.033) H72(0.025) H73(0.026)
 H74A(0.031) H74B(0.031) H75A(0.036) H75B(0.036) H76(0.029) H77(0.028)
 H78A(0.033) H78B(0.033) H79A(0.03) H79B(0.03)
 Fixed X: H2(0.9562) H3(0.8038) H4(1.0803) H5(1.0711) H6(1.2188) H7(1.2501)
 H8(1.1161) H9A(1.0285) H9B(0.9425) H11(1.0624) H12(1.1331) H13(1.167)
 H14(1.1313) H15(1.0609) H16A(1.3673) H16B(1.3335) H17A(1.4489) H17B(1.4448)
 H19(1.3063) H20(1.314) H21(1.4291) H22(1.5394) H23(1.5314) H24A(1.3842)
 H24B(1.3144) H26(1.3522) H27(1.4368) H28(1.5345) H29(1.5482) H30(1.4644)
 H31A(1.0362) H31B(1.0582) H33(1.1957) H34(1.2957) H35(1.3031) H36(1.214)
 H37(1.1168) H38(0.7766) H39(0.703) H40(0.5534) H41(0.632) H42(0.6666)
 H43A(0.7954) H43B(0.7002) H45(0.9043) H46(0.9465) H47(0.8566) H48(0.7231)
 H49(0.6814) H50A(0.47) H50B(0.5419) H51A(0.3799) H51B(0.4516) H53(0.2576)
 H54(0.1582) H55(0.1852) H56(0.3115) H57(0.411) H58A(0.5539) H58B(0.5787)
 H60(0.3813) H61(0.2385) H62(0.2129) H63(0.3322) H64(0.4768) H65A(0.8156)
 H65B(0.7215) H67(0.6137) H68(0.6013) H69(0.7196) H70(0.8531) H71(0.8669)
 H72(0.9826) H73(0.8387) H74A(0.8616) H74B(0.7685) H75A(0.7666) H75B(0.8147)
 H76(0.8902) H77(1.0298) H78A(0.9762) H78B(1.0768) H79A(1.0927) H79B(1.0251)
 Fixed Y: H2(0.5738) H3(0.6242) H4(0.731) H5(0.5509) H6(0.535) H7(0.7128)
 H8(0.6282) H9A(0.4777) H9B(0.5111) H11(0.6396) H12(0.6253) H13(0.4929)
 H14(0.3739) H15(0.388) H16A(0.5789) H16B(0.6427) H17A(0.5568) H17B(0.4757)
 H19(0.4914) H20(0.4046) H21(0.3079) H22(0.3011) H23(0.3866) H24A(0.7125)
 H24B(0.7494) H26(0.5425) H27(0.4906) H28(0.5783) H29(0.7183) H30(0.771)
 H31A(0.7942) H31B(0.6969) H33(0.6602) H34(0.6979) H35(0.8363) H36(0.9369)
 H37(0.9004) H38(0.8356) H39(0.75) H40(0.7778) H41(0.8528) H42(0.6874)
 H43A(0.9029) H43B(0.8625) H45(0.7501) H46(0.6402) H47(0.6044) H48(0.674)
 H49(0.7836) H50A(0.8861) H50B(0.9514) H51A(0.977) H51B(1.0263) H53(0.8989)
 H54(0.9054) H55(0.9955) H56(1.0812) H57(1.0745) H58A(0.8444) H58B(0.7486)
 H60(0.8521) H61(0.8272) H62(0.731) H63(0.6624) H64(0.6856) H65A(0.6358)
 H65B(0.5934) H67(0.5707) H68(0.5289) H69(0.546) H70(0.6018) H71(0.6435)
 H72(0.7492) H73(0.7753) H74A(0.9117) H74B(0.8787) H75A(0.9718) H75B(1.0259)
 H76(1.0301) H77(1.0141) H78A(0.9776) H78B(0.9852) H79A(0.8468) H79B(0.849)
 Fixed Z: H2(0.7475) H3(0.7338) H4(0.8203) H5(0.8109) H6(0.7989) H7(0.7932)
 H8(0.7384) H9A(0.8679) H9B(0.8952) H11(0.9502) H12(1.0231) H13(1.0524)
 H14(1.0083) H15(0.9351) H16A(0.8131) H16B(0.8531) H17A(0.8898) H17B(0.8563)
 H19(0.9583) H20(1.0235) H21(1.032) H22(0.9739) H23(0.9072) H24A(0.7523)
 H24B(0.7147) H26(0.6884) H27(0.6259) H28(0.5849) H29(0.6077) H30(0.6705)
 H31A(0.6933) H31B(0.6845) H33(0.6394) H34(0.5805) H35(0.5551) H36(0.5894)
 H37(0.6504) H38(0.7899) H39(0.7092) H40(0.7417) H41(0.8253) H42(0.7866)
 H43A(0.6376) H43B(0.6479) H45(0.6539) H46(0.6041) H47(0.5396) H48(0.5275)
 H49(0.577) H50A(0.7879) H50B(0.768) H51A(0.6843) H51B(0.7153) H53(0.7291)
 H54(0.7919) H55(0.8551) H56(0.8556) H57(0.792) H58A(0.8875) H58B(0.8991)
 H60(0.8556) H61(0.883) H62(0.9435) H63(0.9789) H64(0.9509) H65A(0.8475)
 H65B(0.8358) H67(0.9032) H68(0.9814) H69(1.0334) H70(1.0061) H71(0.9274)
 H72(0.8904) H73(0.8843) H74A(0.943) H74B(0.923) H75A(0.8632) H75B(0.9035)
 H76(0.825) H77(0.8451) H78A(0.9363) H78B(0.9188) H79A(0.9102) H79B(0.9538)
;
_olex2_computing_structure_solution_long 'ShelXS (Sheldrick, 2008)'

loop_
_space_group_symop_id
_space_group_symop_operation_xyz
1 'x, y, z'
2 '-x+1/2, -y, z+1/2'
3 '-x, y+1/2, -z+1/2'
4 'x+1/2, -y+1/2, -z'

loop_
_atom_site_label
_atom_site_type_symbol
_atom_site_fract_x
_atom_site_fract_y
_atom_site_fract_z
_atom_site_U_iso_or_equiv
_atom_site_adp_type
_atom_site_occupancy
_atom_site_symmetry_multiplicity
_atom_site_calc_flag
_atom_site_refinement_flags
Rh1 Rh 0.940944(10) 0.865535(10) 0.825560(7) 0.01637(4) Uani 1 1 d .
Cl1 Cl 0.97151(3) 0.92495(3) 0.75045(2) 0.02420(13) Uani 1 1 d .
N1 N 0.97471(10) 0.68755(11) 0.78346(7) 0.0159(4) Uani 1 1 d .
N2 N 0.84223(10) 0.73055(11) 0.77175(7) 0.0168(4) Uani 1 1 d .
O1 O 1.16517(8) 0.60401(9) 0.85094(6) 0.0190(4) Uani 1 1 d .
O2 O 1.01612(9) 0.60209(9) 0.86714(6) 0.0197(4) Uani 1 1 d .
O3 O 1.32672(9) 0.52345(10) 0.87166(6) 0.0239(4) Uani 1 1 d .
O4 O 1.28181(8) 0.63661(11) 0.73978(6) 0.0234(4) Uani 1 1 d .
O5 O 1.13546(9) 0.75071(10) 0.73337(6) 0.0237(4) Uani 1 1 d .
O6 O 0.65222(8) 0.86020(10) 0.73164(6) 0.0229(4) Uani 1 1 d .
O7 O 0.78824(9) 0.84241(10) 0.69911(6) 0.0229(4) Uani 1 1 d .
O8 O 0.46433(9) 0.90220(11) 0.71807(6) 0.0291(4) Uani 1 1 d .
O9 O 0.53778(8) 0.76660(9) 0.83230(6) 0.0237(4) Uani 1 1 d .
O10 O 0.71346(9) 0.71716(9) 0.84986(6) 0.0201(4) Uani 1 1 d .
C1 C 0.92010(12) 0.75377(13) 0.79261(8) 0.0162(5) Uani 1 1 d .
C2 C 0.93173(12) 0.62556(13) 0.75783(8) 0.0179(4) Uani 1 1 d .
H2 H 0.9562 0.5738 0.7475 0.022 Uiso 1 1 calc R
C3 C 0.84928(13) 0.65292(13) 0.75054(9) 0.0179(5) Uani 1 1 d .
H3 H 0.8038 0.6242 0.7338 0.022 Uiso 1 1 calc R
C4 C 1.06629(13) 0.68052(13) 0.80062(8) 0.0175(5) Uani 1 1 d .
H4 H 1.0803 0.7310 0.8203 0.021 Uiso 1 1 calc R
C5 C 1.07833(11) 0.60229(13) 0.83090(9) 0.0185(5) Uani 1 1 d .
H5 H 1.0711 0.5509 0.8109 0.022 Uiso 1 1 calc R
C6 C 1.23057(12) 0.58987(14) 0.81485(8) 0.0206(5) Uani 1 1 d .
H6 H 1.2188 0.5350 0.7989 0.025 Uiso 1 1 calc R
C7 C 1.22684(13) 0.66001(14) 0.77871(9) 0.0202(5) Uani 1 1 d .
H7 H 1.2501 0.7128 0.7932 0.024 Uiso 1 1 calc R
C8 C 1.13307(13) 0.67548(14) 0.75981(9) 0.0195(5) Uani 1 1 d .
H8 H 1.1161 0.6282 0.7384 0.023 Uiso 1 1 calc R
C9 C 1.00634(14) 0.52180(15) 0.88962(9) 0.0245(6) Uani 1 1 d .
H9A H 1.0285 0.4777 0.8679 0.029 Uiso 1 1 calc R
H9B H 0.9425 0.5111 0.8952 0.029 Uiso 1 1 calc R
C10 C 1.05486(15) 0.51502(15) 0.93580(9) 0.0256(5) Uani 1 1 d .
C11 C 1.07639(15) 0.58536(18) 0.96198(10) 0.0353(7) Uani 1 1 d .
H11 H 1.0624 0.6396 0.9502 0.042 Uiso 1 1 calc R
C12 C 1.11827(18) 0.5768(2) 1.00525(12) 0.0484(8) Uani 1 1 d .
H12 H 1.1331 0.6253 1.0231 0.058 Uiso 1 1 calc R
C13 C 1.13848(18) 0.4985(2) 1.02256(12) 0.0533(9) Uani 1 1 d .
H13 H 1.1670 0.4929 1.0524 0.064 Uiso 1 1 calc R
C14 C 1.1173(2) 0.4281(2) 0.99647(13) 0.0583(10) Uani 1 1 d .
H14 H 1.1313 0.3739 1.0083 0.070 Uiso 1 1 calc R
C15 C 1.07543(17) 0.43647(18) 0.95300(11) 0.0406(7) Uani 1 1 d .
H15 H 1.0609 0.3880 0.9351 0.049 Uiso 1 1 calc R
C16 C 1.32156(13) 0.58797(14) 0.83770(9) 0.0239(6) Uani 1 1 d .
H16A H 1.3673 0.5789 0.8131 0.029 Uiso 1 1 calc R
H16B H 1.3335 0.6427 0.8531 0.029 Uiso 1 1 calc R
C17 C 1.41598(13) 0.50429(16) 0.88329(10) 0.0281(6) Uani 1 1 d .
H17A H 1.4489 0.5568 0.8898 0.034 Uiso 1 1 calc R
H17B H 1.4448 0.4757 0.8563 0.034 Uiso 1 1 calc R
C18 C 1.41874(14) 0.44845(14) 0.92609(10) 0.0265(6) Uani 1 1 d .
C19 C 1.35388(16) 0.45260(16) 0.96121(10) 0.0312(6) Uani 1 1 d .
H19 H 1.3063 0.4914 0.9583 0.037 Uiso 1 1 calc R
C20 C 1.35855(18) 0.40102(18) 0.99984(10) 0.0367(7) Uani 1 1 d .
H20 H 1.3140 0.4046 1.0235 0.044 Uiso 1 1 calc R
C21 C 1.42679(18) 0.34368(17) 1.00512(11) 0.0410(7) Uani 1 1 d .
H21 H 1.4291 0.3079 1.0320 0.049 Uiso 1 1 calc R
C22 C 1.49159(17) 0.33945(17) 0.97056(11) 0.0386(7) Uani 1 1 d .
H22 H 1.5394 0.3011 0.9739 0.046 Uiso 1 1 calc R
C23 C 1.48718(15) 0.39085(15) 0.93109(11) 0.0314(7) Uani 1 1 d .
H23 H 1.5314 0.3866 0.9072 0.038 Uiso 1 1 calc R
C24 C 1.34513(14) 0.69778(15) 0.72540(10) 0.0264(6) Uani 1 1 d .
H24A H 1.3842 0.7125 0.7523 0.032 Uiso 1 1 calc R
H24B H 1.3144 0.7494 0.7147 0.032 Uiso 1 1 calc R
C25 C 1.39949(14) 0.66178(14) 0.68547(9) 0.0239(6) Uani 1 1 d .
C26 C 1.39196(13) 0.57866(14) 0.67205(11) 0.0278(6) Uani 1 1 d .
H26 H 1.3522 0.5425 0.6884 0.033 Uiso 1 1 calc R
C27 C 1.44228(17) 0.54785(16) 0.63481(9) 0.0332(6) Uani 1 1 d .
H27 H 1.4368 0.4906 0.6259 0.040 Uiso 1 1 calc R
C28 C 1.50049(16) 0.59958(19) 0.61051(10) 0.0364(7) Uani 1 1 d .
H28 H 1.5345 0.5783 0.5849 0.044 Uiso 1 1 calc R
C29 C 1.50826(15) 0.68238(18) 0.62408(10) 0.0339(7) Uani 1 1 d .
H29 H 1.5482 0.7183 0.6077 0.041 Uiso 1 1 calc R
C30 C 1.45837(14) 0.71386(16) 0.66138(9) 0.0282(6) Uani 1 1 d .
H30 H 1.4644 0.7710 0.6705 0.034 Uiso 1 1 calc R
C31 C 1.08478(14) 0.75269(16) 0.69049(9) 0.0260(6) Uani 1 1 d .
H31A H 1.0362 0.7942 0.6933 0.031 Uiso 1 1 calc R
H31B H 1.0582 0.6969 0.6845 0.031 Uiso 1 1 calc R
C32 C 1.14464(14) 0.77618(14) 0.65039(9) 0.0231(5) Uani 1 1 d .
C33 C 1.19911(18) 0.71704(17) 0.62948(11) 0.0389(7) Uani 1 1 d .
H33 H 1.1957 0.6602 0.6394 0.047 Uiso 1 1 calc R
C34 C 1.25834(18) 0.7392(2) 0.59438(11) 0.0450(8) Uani 1 1 d .
H34 H 1.2957 0.6979 0.5805 0.054 Uiso 1 1 calc R
C35 C 1.26306(17) 0.8210(2) 0.57961(11) 0.0462(8) Uani 1 1 d .
H35 H 1.3031 0.8363 0.5551 0.055 Uiso 1 1 calc R
C36 C 1.2106(2) 0.8803(2) 0.59984(13) 0.0594(10) Uani 1 1 d .
H36 H 1.2140 0.9369 0.5894 0.071 Uiso 1 1 calc R
C37 C 1.15205(17) 0.85833(18) 0.63578(12) 0.0468(8) Uani 1 1 d .
H37 H 1.1168 0.9004 0.6504 0.056 Uiso 1 1 calc R
C38 C 0.76122(13) 0.78138(14) 0.77405(9) 0.0184(5) Uani 1 1 d .
H38 H 0.7766 0.8356 0.7899 0.022 Uiso 1 1 calc R
C39 C 0.72384(13) 0.80202(14) 0.72558(9) 0.0205(5) Uani 1 1 d .
H39 H 0.7030 0.7500 0.7092 0.025 Uiso 1 1 calc R
C40 C 0.57954(13) 0.82736(15) 0.75839(9) 0.0234(5) Uani 1 1 d .
H40 H 0.5534 0.7778 0.7417 0.028 Uiso 1 1 calc R
C41 C 0.61092(13) 0.80187(14) 0.80794(9) 0.0216(5) Uani 1 1 d .
H41 H 0.6320 0.8528 0.8253 0.026 Uiso 1 1 calc R
C42 C 0.68788(13) 0.73879(14) 0.80354(9) 0.0194(5) Uani 1 1 d .
H42 H 0.6666 0.6874 0.7866 0.023 Uiso 1 1 calc R
C43 C 0.76488(15) 0.85261(16) 0.65023(9) 0.0274(6) Uani 1 1 d .
H43A H 0.7954 0.9029 0.6376 0.033 Uiso 1 1 calc R
H43B H 0.7002 0.8625 0.6479 0.033 Uiso 1 1 calc R
C44 C 0.78879(14) 0.77816(14) 0.62031(9) 0.0221(5) Uani 1 1 d .
C45 C 0.86746(15) 0.73488(15) 0.62805(10) 0.0270(6) Uani 1 1 d .
H45 H 0.9043 0.7501 0.6539 0.032 Uiso 1 1 calc R
C46 C 0.89280(16) 0.66975(16) 0.59842(10) 0.0323(6) Uani 1 1 d .
H46 H 0.9465 0.6402 0.6041 0.039 Uiso 1 1 calc R
C47 C 0.83909(17) 0.64806(16) 0.56043(10) 0.0349(6) Uani 1 1 d .
H47 H 0.8566 0.6044 0.5396 0.042 Uiso 1 1 calc R
C48 C 0.76040(17) 0.68988(17) 0.55303(10) 0.0342(7) Uani 1 1 d .
H48 H 0.7231 0.6740 0.5275 0.041 Uiso 1 1 calc R
C49 C 0.73551(15) 0.75472(16) 0.58256(10) 0.0266(6) Uani 1 1 d .
H49 H 0.6814 0.7836 0.5770 0.032 Uiso 1 1 calc R
C50 C 0.51170(15) 0.89734(16) 0.76161(9) 0.0281(6) Uani 1 1 d .
H50A H 0.4700 0.8861 0.7879 0.034 Uiso 1 1 calc R
H50B H 0.5419 0.9514 0.7680 0.034 Uiso 1 1 calc R
C51 C 0.41175(15) 0.97693(17) 0.71490(10) 0.0338(7) Uani 1 1 d .
H51A H 0.3799 0.9770 0.6843 0.041 Uiso 1 1 calc R
H51B H 0.4516 1.0263 0.7153 0.041 Uiso 1 1 calc R
C52 C 0.34487(14) 0.98542(15) 0.75453(10) 0.0258(6) Uani 1 1 d .
C53 C 0.26890(15) 0.93583(15) 0.75481(11) 0.0315(6) Uani 1 1 d .
H53 H 0.2576 0.8989 0.7291 0.038 Uiso 1 1 calc R
C54 C 0.20983(15) 0.93962(16) 0.79201(11) 0.0336(7) Uani 1 1 d .
H54 H 0.1582 0.9054 0.7919 0.040 Uiso 1 1 calc R
C55 C 0.22585(14) 0.99329(15) 0.82940(11) 0.0316(6) Uani 1 1 d .
H55 H 0.1852 0.9955 0.8551 0.038 Uiso 1 1 calc R
C56 C 0.30076(14) 1.04411(15) 0.82990(11) 0.0280(6) Uani 1 1 d .
H56 H 0.3115 1.0812 0.8556 0.034 Uiso 1 1 calc R
C57 C 0.35980(14) 1.03978(15) 0.79207(10) 0.0266(6) Uani 1 1 d .
H57 H 0.4110 1.0745 0.7920 0.032 Uiso 1 1 calc R
C58 C 0.53631(14) 0.78527(17) 0.88213(10) 0.0288(6) Uani 1 1 d .
H58A H 0.5539 0.8444 0.8875 0.035 Uiso 1 1 calc R
H58B H 0.5787 0.7486 0.8991 0.035 Uiso 1 1 calc R
C59 C 0.44329(16) 0.77078(14) 0.90056(9) 0.0251(5) Uani 1 1 d .
C60 C 0.37175(15) 0.81304(15) 0.88049(10) 0.0290(6) Uani 1 1 d .
H60 H 0.3813 0.8521 0.8556 0.035 Uiso 1 1 calc R
C61 C 0.28706(16) 0.79812(17) 0.89680(11) 0.0335(7) Uani 1 1 d .
H61 H 0.2385 0.8272 0.8830 0.040 Uiso 1 1 calc R
C62 C 0.27169(17) 0.74147(17) 0.93294(11) 0.0369(7) Uani 1 1 d .
H62 H 0.2129 0.7310 0.9435 0.044 Uiso 1 1 calc R
C63 C 0.34214(17) 0.70038(18) 0.95351(11) 0.0396(7) Uani 1 1 d .
H63 H 0.3322 0.6624 0.9789 0.048 Uiso 1 1 calc R
C64 C 0.42829(16) 0.71461(16) 0.93703(10) 0.0336(6) Uani 1 1 d .
H64 H 0.4768 0.6856 0.9509 0.040 Uiso 1 1 calc R
C65 C 0.75210(14) 0.63471(15) 0.85627(9) 0.0254(5) Uani 1 1 d .
H65A H 0.8156 0.6358 0.8475 0.031 Uiso 1 1 calc R
H65B H 0.7215 0.5934 0.8358 0.031 Uiso 1 1 calc R
C66 C 0.74227(14) 0.61051(13) 0.90690(9) 0.0225(5) Uani 1 1 d .
C67 C 0.66293(14) 0.57685(15) 0.92394(10) 0.0281(6) Uani 1 1 d .
H67 H 0.6137 0.5707 0.9032 0.034 Uiso 1 1 calc R
C68 C 0.65539(16) 0.55257(16) 0.97041(11) 0.0345(7) Uani 1 1 d .
H68 H 0.6013 0.5289 0.9814 0.041 Uiso 1 1 calc R
C69 C 0.72552(17) 0.56223(17) 1.00119(11) 0.0366(7) Uani 1 1 d .
H69 H 0.7196 0.5460 1.0334 0.044 Uiso 1 1 calc R
C70 C 0.80437(17) 0.59557(16) 0.98506(11) 0.0348(7) Uani 1 1 d .
H70 H 0.8531 0.6018 1.0061 0.042 Uiso 1 1 calc R
C71 C 0.81263(14) 0.61999(15) 0.93824(10) 0.0279(6) Uani 1 1 d .
H71 H 0.8669 0.6435 0.9274 0.033 Uiso 1 1 calc R
C72 C 0.96705(13) 0.81017(14) 0.89201(9) 0.0206(5) Uani 1 1 d .
H72 H 0.9826 0.7492 0.8904 0.025 Uiso 1 1 calc R
C73 C 0.87586(14) 0.82680(14) 0.88835(9) 0.0213(5) Uani 1 1 d .
H73 H 0.8387 0.7753 0.8843 0.026 Uiso 1 1 calc R
C74 C 0.82866(14) 0.89753(14) 0.91377(10) 0.0259(6) Uani 1 1 d .
H74A H 0.8616 0.9117 0.9430 0.031 Uiso 1 1 calc R
H74B H 0.7685 0.8787 0.9230 0.031 Uiso 1 1 calc R
C75 C 0.82094(16) 0.97605(15) 0.88281(10) 0.0302(6) Uani 1 1 d .
H75A H 0.7666 0.9718 0.8632 0.036 Uiso 1 1 calc R
H75B H 0.8147 1.0259 0.9035 0.036 Uiso 1 1 calc R
C76 C 0.89997(15) 0.98810(14) 0.85074(10) 0.0239(6) Uani 1 1 d .
H76 H 0.8902 1.0301 0.8250 0.029 Uiso 1 1 calc R
C77 C 0.98762(15) 0.97854(14) 0.86361(9) 0.0234(6) Uani 1 1 d .
H77 H 1.0298 1.0141 0.8451 0.028 Uiso 1 1 calc R
C78 C 1.01960(15) 0.95658(15) 0.91287(10) 0.0275(6) Uani 1 1 d .
H78A H 0.9762 0.9776 0.9363 0.033 Uiso 1 1 calc R
H78B H 1.0768 0.9852 0.9188 0.033 Uiso 1 1 calc R
C79 C 1.03171(13) 0.86235(16) 0.91976(9) 0.0246(5) Uani 1 1 d .
H79A H 1.0927 0.8468 0.9102 0.030 Uiso 1 1 calc R
H79B H 1.0251 0.8490 0.9538 0.030 Uiso 1 1 calc R

loop_
_atom_site_aniso_label
_atom_site_aniso_U_11
_atom_site_aniso_U_22
_atom_site_aniso_U_33
_atom_site_aniso_U_23
_atom_site_aniso_U_13
_atom_site_aniso_U_12
Rh1 0.01764(7) 0.01283(7) 0.01862(9) -0.00045(8) -0.00055(8) -0.00069(7)
Cl1 0.0325(3) 0.0185(3) 0.0216(3) 0.0027(3) -0.0008(2) -0.0054(2)
N1 0.0135(8) 0.0153(9) 0.0189(11) 0.0007(8) -0.0013(8) -0.0001(7)
N2 0.0128(8) 0.0161(9) 0.0214(12) -0.0008(8) -0.0006(8) 0.0007(7)
O1 0.0124(7) 0.0250(8) 0.0197(10) -0.0006(7) -0.0009(6) 0.0006(6)
O2 0.0170(7) 0.0211(8) 0.0211(10) 0.0020(7) 0.0029(7) 0.0016(6)
O3 0.0154(7) 0.0255(9) 0.0307(11) 0.0037(8) -0.0035(7) 0.0003(6)
O4 0.0195(7) 0.0251(8) 0.0254(10) -0.0041(9) 0.0087(6) -0.0017(7)
O5 0.0247(8) 0.0248(9) 0.0215(11) 0.0045(8) -0.0035(7) -0.0046(7)
O6 0.0179(7) 0.0254(8) 0.0253(10) 0.0014(8) 0.0012(6) 0.0083(7)
O7 0.0221(8) 0.0248(9) 0.0219(10) 0.0011(8) 0.0017(7) 0.0018(6)
O8 0.0255(8) 0.0375(10) 0.0242(11) -0.0016(8) -0.0039(7) 0.0142(7)
O9 0.0162(7) 0.0306(9) 0.0243(11) -0.0035(8) 0.0012(7) 0.0004(6)
O10 0.0187(7) 0.0196(8) 0.0221(10) 0.0009(7) 0.0004(7) 0.0023(6)
C1 0.0186(11) 0.0149(10) 0.0151(13) 0.0011(9) 0.0014(9) 0.0001(8)
C2 0.0180(10) 0.0149(10) 0.0209(13) -0.0029(10) 0.0007(9) -0.0013(9)
C3 0.0198(10) 0.0145(12) 0.0195(14) -0.0034(10) -0.0003(9) 0.0006(8)
C4 0.0135(9) 0.0191(10) 0.0201(13) -0.0019(9) -0.0015(10) -0.0009(9)
C5 0.0131(10) 0.0193(10) 0.0231(14) 0.0004(11) -0.0012(9) 0.0000(7)
C6 0.0167(10) 0.0241(12) 0.0211(16) -0.0037(10) 0.0026(9) 0.0022(8)
C7 0.0166(10) 0.0237(12) 0.0202(14) -0.0026(10) 0.0023(9) -0.0002(8)
C8 0.0191(11) 0.0206(12) 0.0187(15) 0.0005(11) -0.0017(10) -0.0009(9)
C9 0.0223(11) 0.0237(13) 0.0276(16) 0.0050(12) 0.0032(10) -0.0019(9)
C10 0.0177(10) 0.0339(13) 0.0253(15) 0.0047(11) 0.0021(11) -0.0016(11)
C11 0.0284(14) 0.0433(16) 0.0340(18) -0.0021(14) -0.0051(12) -0.0004(11)
C12 0.0374(15) 0.071(2) 0.036(2) -0.0067(18) -0.0079(14) -0.0069(15)
C13 0.0386(16) 0.092(3) 0.029(2) 0.018(2) -0.0082(14) -0.0111(17)
C14 0.0512(18) 0.067(2) 0.057(3) 0.038(2) -0.0135(17) -0.0030(17)
C15 0.0404(16) 0.0394(16) 0.042(2) 0.0107(14) -0.0062(13) -0.0014(12)
C16 0.0184(10) 0.0254(12) 0.0280(17) 0.0035(11) -0.0013(10) 0.0002(9)
C17 0.0148(11) 0.0285(13) 0.0410(18) 0.0017(13) -0.0001(10) 0.0031(9)
C18 0.0240(12) 0.0230(12) 0.0325(17) -0.0030(12) -0.0097(11) -0.0026(9)
C19 0.0349(14) 0.0280(14) 0.0308(18) -0.0043(13) -0.0022(12) 0.0039(11)
C20 0.0472(16) 0.0413(16) 0.0218(17) -0.0062(14) -0.0007(13) -0.0005(13)
C21 0.0519(17) 0.0410(17) 0.0299(17) 0.0034(13) -0.0154(14) -0.0052(13)
C22 0.0344(14) 0.0363(16) 0.045(2) 0.0059(14) -0.0159(13) 0.0054(11)
C23 0.0216(12) 0.0294(14) 0.0433(19) 0.0016(13) -0.0067(11) 0.0002(10)
C24 0.0230(11) 0.0238(13) 0.0324(17) -0.0012(12) 0.0052(11) -0.0061(9)
C25 0.0173(10) 0.0309(13) 0.0236(16) 0.0001(11) -0.0009(10) 0.0015(9)
C26 0.0222(11) 0.0290(13) 0.0321(16) 0.0009(14) 0.0013(12) -0.0013(9)
C27 0.0329(12) 0.0352(14) 0.0314(17) -0.0077(12) 0.0019(14) 0.0020(12)
C28 0.0288(13) 0.0528(18) 0.0278(17) -0.0023(15) 0.0057(12) 0.0078(12)
C29 0.0235(12) 0.0488(18) 0.0294(17) 0.0064(14) 0.0043(11) -0.0028(12)
C30 0.0250(12) 0.0326(13) 0.0272(17) 0.0012(11) 0.0018(10) -0.0011(10)
C31 0.0224(12) 0.0331(14) 0.0224(15) 0.0049(11) -0.0053(10) 0.0023(9)
C32 0.0214(11) 0.0241(12) 0.0237(15) 0.0024(11) -0.0034(10) -0.0002(9)
C33 0.0481(16) 0.0277(14) 0.041(2) -0.0058(14) 0.0119(14) -0.0013(12)
C34 0.0447(16) 0.057(2) 0.033(2) -0.0122(16) 0.0092(14) 0.0003(14)
C35 0.0328(14) 0.076(2) 0.0302(19) 0.0136(18) 0.0036(13) -0.0110(15)
C36 0.0589(18) 0.045(2) 0.074(3) 0.0340(19) 0.0182(18) 0.0008(15)
C37 0.0437(15) 0.0308(15) 0.066(2) 0.0174(17) 0.0136(15) 0.0122(13)
C38 0.0160(10) 0.0156(11) 0.0235(15) -0.0011(10) -0.0012(9) 0.0039(8)
C39 0.0199(11) 0.0183(12) 0.0234(15) -0.0021(11) -0.0010(10) 0.0034(9)
C40 0.0189(11) 0.0260(12) 0.0253(15) -0.0034(11) -0.0007(10) 0.0045(9)
C41 0.0152(10) 0.0220(12) 0.0274(15) -0.0038(11) 0.0001(9) 0.0030(9)
C42 0.0160(10) 0.0208(12) 0.0214(14) -0.0025(11) -0.0022(10) 0.0031(9)
C43 0.0317(12) 0.0304(15) 0.0202(15) 0.0053(12) 0.0020(11) 0.0103(11)
C44 0.0221(11) 0.0202(12) 0.0239(15) 0.0049(11) 0.0048(10) 0.0008(9)
C45 0.0260(12) 0.0263(13) 0.0286(17) 0.0001(12) -0.0036(11) 0.0034(10)
C46 0.0350(14) 0.0301(14) 0.0318(18) 0.0032(13) 0.0036(12) 0.0095(11)
C47 0.0521(15) 0.0259(15) 0.0267(17) -0.0031(12) 0.0047(13) 0.0044(12)
C48 0.0440(15) 0.0360(16) 0.0226(17) 0.0014(13) -0.0023(13) -0.0042(12)
C49 0.0238(12) 0.0309(14) 0.0253(16) 0.0090(12) 0.0009(11) 0.0009(10)
C50 0.0234(12) 0.0366(15) 0.0242(17) -0.0042(12) -0.0047(11) 0.0109(10)
C51 0.0315(13) 0.0386(15) 0.0314(18) 0.0058(13) 0.0005(12) 0.0156(11)
C52 0.0219(11) 0.0255(13) 0.0298(16) 0.0071(12) -0.0020(11) 0.0108(9)
C53 0.0331(13) 0.0218(13) 0.0395(19) -0.0058(13) -0.0083(13) 0.0081(10)
C54 0.0214(12) 0.0272(14) 0.052(2) 0.0065(14) -0.0008(12) 0.0035(10)
C55 0.0234(12) 0.0342(14) 0.0373(18) 0.0080(15) 0.0048(12) 0.0080(10)
C56 0.0248(11) 0.0323(13) 0.0269(16) 0.0011(13) -0.0037(12) 0.0102(9)
C57 0.0185(11) 0.0277(13) 0.0335(17) 0.0046(12) -0.0039(11) 0.0038(10)
C58 0.0250(13) 0.0361(15) 0.0252(16) -0.0027(12) 0.0007(10) -0.0007(10)
C59 0.0242(11) 0.0246(12) 0.0265(15) -0.0033(11) 0.0038(12) 0.0043(11)
C60 0.0301(13) 0.0259(13) 0.0310(17) 0.0028(12) 0.0054(11) 0.0011(10)
C61 0.0278(13) 0.0339(15) 0.0387(19) 0.0037(14) 0.0056(12) 0.0089(11)
C62 0.0285(13) 0.0397(16) 0.042(2) 0.0001(15) 0.0134(13) -0.0030(11)
C63 0.0437(16) 0.0405(16) 0.0347(19) 0.0111(14) 0.0131(14) 0.0012(13)
C64 0.0347(14) 0.0336(14) 0.0324(17) 0.0039(12) -0.0010(12) 0.0085(11)
C65 0.0266(11) 0.0192(11) 0.0305(15) 0.0011(13) 0.0020(10) 0.0013(10)
C66 0.0267(11) 0.0165(12) 0.0244(15) 0.0001(10) 0.0017(10) 0.0027(9)
C67 0.0227(12) 0.0291(13) 0.0325(18) -0.0006(12) 0.0015(11) -0.0005(10)
C68 0.0296(13) 0.0334(15) 0.040(2) 0.0000(14) 0.0099(13) -0.0047(11)
C69 0.0471(16) 0.0358(16) 0.0270(18) 0.0044(14) 0.0054(13) -0.0045(12)
C70 0.0375(14) 0.0345(15) 0.0324(18) 0.0015(14) -0.0069(13) -0.0022(11)
C71 0.0252(11) 0.0263(14) 0.0321(17) 0.0032(12) 0.0017(11) -0.0019(10)
C72 0.0272(12) 0.0143(11) 0.0203(14) 0.0013(10) 0.0003(10) 0.0011(9)
C73 0.0268(11) 0.0190(12) 0.0182(14) 0.0018(11) 0.0027(10) -0.0045(9)
C74 0.0222(11) 0.0266(13) 0.0288(16) -0.0021(12) 0.0048(11) 0.0007(10)
C75 0.0296(13) 0.0290(14) 0.0320(18) -0.0056(12) 0.0039(12) 0.0106(10)
C76 0.0326(13) 0.0128(11) 0.0263(16) -0.0013(11) 0.0031(11) 0.0032(9)
C77 0.0304(13) 0.0128(11) 0.0270(16) -0.0033(11) 0.0004(11) -0.0052(9)
C78 0.0273(12) 0.0273(13) 0.0281(16) -0.0057(12) -0.0006(11) -0.0087(10)
C79 0.0227(10) 0.0308(12) 0.0203(14) -0.0011(13) -0.0032(9) 0.0026(10)

loop_
_atom_type_symbol
_atom_type_description
_atom_type_scat_dispersion_real
_atom_type_scat_dispersion_imag
_atom_type_scat_source
C C 0.0033 0.0016 'International Tables Vol C Tables 4.2.6.8 and 6.1.1.4'
H H 0.0000 0.0000 'International Tables Vol C Tables 4.2.6.8 and 6.1.1.4'
O O 0.0106 0.0060 'International Tables Vol C Tables 4.2.6.8 and 6.1.1.4'
Rh Rh -1.1178 0.9187 'International Tables Vol C Tables 4.2.6.8 and 6.1.1.4'
Cl Cl 0.1484 0.1585 'International Tables Vol C Tables 4.2.6.8 and 6.1.1.4'
N N 0.0061 0.0033 'International Tables Vol C Tables 4.2.6.8 and 6.1.1.4'

loop_
_geom_angle_atom_site_label_1
_geom_angle_atom_site_label_2
_geom_angle_atom_site_label_3
_geom_angle
C1 Rh1 Cl1 88.26(6)
C1 Rh1 C72 94.02(9)
C1 Rh1 C73 93.26(9)
C1 Rh1 C76 153.47(8)
C1 Rh1 C77 169.84(8)
C72 Rh1 Cl1 158.02(6)
C72 Rh1 C73 38.76(8)
C72 Rh1 C76 97.91(9)
C72 Rh1 C77 81.29(9)
C73 Rh1 Cl1 163.01(6)
C73 Rh1 C76 81.70(9)
C73 Rh1 C77 88.70(9)
C76 Rh1 Cl1 89.40(7)
C76 Rh1 C77 36.68(8)
C77 Rh1 Cl1 92.77(7)
C1 N1 C2 111.62(16)
C1 N1 C4 124.37(18)
C2 N1 C4 123.94(17)
C1 N2 C3 111.40(16)
C1 N2 C38 123.18(18)
C3 N2 C38 125.37(18)
C5 O1 C6 110.18(17)
C5 O2 C9 113.43(16)
C16 O3 C17 111.55(16)
C24 O4 C7 115.52(18)
C8 O5 C31 116.89(17)
C40 O6 C39 113.80(17)
C39 O7 C43 113.63(18)
C50 O8 C51 112.10(19)
C41 O9 C58 113.92(17)
C42 O10 C65 116.66(17)
N1 C1 Rh1 132.16(15)
N1 C1 N2 103.16(18)
N2 C1 Rh1 124.62(14)
C3 C2 N1 106.47(18)
C2 C3 N2 107.35(19)
N1 C4 C5 111.12(16)
N1 C4 C8 111.91(18)
C5 C4 C8 107.55(17)
O1 C5 C4 108.46(15)
O2 C5 O1 109.09(19)
O2 C5 C4 109.62(16)
O1 C6 C7 109.72(16)
O1 C6 C16 108.77(19)
C16 C6 C7 109.59(17)
O4 C7 C6 107.79(17)
O4 C7 C8 108.02(19)
C6 C7 C8 112.85(17)
O5 C8 C4 111.73(17)
O5 C8 C7 107.31(16)
C7 C8 C4 110.62(19)
O2 C9 C10 113.52(19)
C11 C10 C9 121.5(2)
C15 C10 C9 118.8(2)
C15 C10 C11 119.7(3)
C10 C11 C12 120.0(3)
C13 C12 C11 120.4(3)
C12 C13 C14 119.8(3)
C13 C14 C15 120.0(3)
C10 C15 C14 120.1(3)
O3 C16 C6 110.77(17)
O3 C17 C18 109.90(19)
C19 C18 C17 121.7(2)
C23 C18 C17 119.6(2)
C23 C18 C19 118.7(3)
C20 C19 C18 120.2(2)
C19 C20 C21 121.4(3)
C22 C21 C20 118.8(3)
C21 C22 C23 120.4(2)
C22 C23 C18 120.6(3)
O4 C24 C25 108.52(19)
C26 C25 C24 121.7(2)
C26 C25 C30 119.3(2)
C30 C25 C24 119.0(2)
C25 C26 C27 120.2(2)
C28 C27 C26 120.8(2)
C29 C28 C27 119.0(3)
C28 C29 C30 120.7(3)
C29 C30 C25 120.1(2)
O5 C31 C32 108.93(17)
C33 C32 C31 120.8(2)
C37 C32 C31 120.9(2)
C37 C32 C33 118.1(2)
C34 C33 C32 121.1(3)
C35 C34 C33 119.7(3)
C36 C35 C34 120.2(3)
C35 C36 C37 120.1(3)
C32 C37 C36 120.6(3)
N2 C38 C39 112.89(19)
N2 C38 C42 112.21(18)
C39 C38 C42 108.47(17)
O6 C39 C38 108.20(19)
O7 C39 O6 106.99(18)
O7 C39 C38 109.15(17)
O6 C40 C41 110.08(17)
O6 C40 C50 106.23(19)
C50 C40 C41 110.4(2)
O9 C41 C40 107.99(17)
O9 C41 C42 111.52(18)
C40 C41 C42 109.36(19)
O10 C42 C38 114.45(17)
O10 C42 C41 106.92(18)
C41 C42 C38 107.26(18)
O7 C43 C44 113.20(19)
C45 C44 C43 120.6(2)
C49 C44 C43 120.5(2)
C49 C44 C45 118.8(2)
C46 C45 C44 120.8(2)
C45 C46 C47 119.5(2)
C48 C47 C46 120.0(3)
C47 C48 C49 120.3(3)
C48 C49 C44 120.6(2)
O8 C50 C40 109.0(2)
O8 C51 C52 113.4(2)
C53 C52 C51 120.1(3)
C57 C52 C51 120.9(2)
C57 C52 C53 118.9(2)
C54 C53 C52 120.7(3)
C53 C54 C55 119.8(2)
C54 C55 C56 120.7(3)
C55 C56 C57 118.9(3)
C52 C57 C56 120.9(2)
O9 C58 C59 108.62(19)
C60 C59 C58 120.2(2)
C64 C59 C58 120.4(2)
C64 C59 C60 119.3(2)
C61 C60 C59 119.9(3)
C60 C61 C62 121.0(2)
C63 C62 C61 119.5(2)
C62 C63 C64 119.9(3)
C59 C64 C63 120.3(2)
O10 C65 C66 108.36(19)
C67 C66 C65 121.1(2)
C71 C66 C65 120.5(2)
C71 C66 C67 118.4(2)
C68 C67 C66 120.6(2)
C67 C68 C69 120.6(2)
C68 C69 C70 119.7(3)
C69 C70 C71 120.1(3)
C70 C71 C66 120.6(2)
C73 C72 Rh1 70.92(14)
C73 C72 C79 124.7(2)
C79 C72 Rh1 110.73(15)
C72 C73 Rh1 70.32(14)
C72 C73 C74 124.5(2)
C74 C73 Rh1 113.45(16)
C73 C74 C75 111.9(2)
C76 C75 C74 112.77(19)
C75 C76 Rh1 107.91(15)
C77 C76 Rh1 73.39(14)
C77 C76 C75 125.7(2)
C76 C77 Rh1 69.93(14)
C76 C77 C78 125.0(2)
C78 C77 Rh1 111.11(15)
C77 C78 C79 112.5(2)
C72 C79 C78 113.62(19)

loop_
_geom_bond_atom_site_label_1
_geom_bond_atom_site_label_2
_geom_bond_distance
Rh1 Cl1 2.3693(7)
Rh1 C1 2.034(2)
Rh1 C72 2.112(2)
Rh1 C73 2.119(2)
Rh1 C76 2.168(2)
Rh1 C77 2.212(2)
N1 C1 1.363(3)
N1 C2 1.386(3)
N1 C4 1.468(2)
N2 C1 1.365(3)
N2 C3 1.378(3)
N2 C38 1.467(3)
O1 C5 1.427(2)
O1 C6 1.436(3)
O2 C5 1.389(3)
O2 C9 1.436(3)
O3 C16 1.408(3)
O3 C17 1.419(2)
O4 C7 1.427(3)
O4 C24 1.423(3)
O5 C8 1.413(3)
O5 C31 1.433(3)
O6 C39 1.433(2)
O6 C40 1.430(3)
O7 C39 1.384(3)
O7 C43 1.435(3)
O8 C50 1.425(3)
O8 C51 1.433(3)
O9 C41 1.416(3)
O9 C58 1.439(3)
O10 C42 1.407(3)
O10 C65 1.448(3)
C2 C3 1.333(3)
C4 C5 1.523(3)
C4 C8 1.533(3)
C6 C7 1.515(3)
C6 C16 1.516(3)
C7 C8 1.531(3)
C9 C10 1.500(3)
C10 C11 1.381(4)
C10 C15 1.378(3)
C11 C12 1.383(4)
C12 C13 1.374(5)
C13 C14 1.380(5)
C14 C15 1.387(4)
C17 C18 1.502(4)
C18 C19 1.395(4)
C18 C23 1.388(3)
C19 C20 1.368(4)
C20 C21 1.384(4)
C21 C22 1.383(4)
C22 C23 1.385(4)
C24 C25 1.508(3)
C25 C26 1.382(3)
C25 C30 1.393(3)
C26 C27 1.387(4)
C27 C28 1.386(4)
C28 C29 1.379(4)
C29 C30 1.388(4)
C31 C32 1.496(3)
C32 C33 1.383(3)
C32 C37 1.377(4)
C33 C34 1.381(4)
C34 C35 1.371(4)
C35 C36 1.358(4)
C36 C37 1.391(4)
C38 C39 1.517(3)
C38 C42 1.542(3)
C40 C41 1.533(3)
C40 C50 1.516(3)
C41 C42 1.540(3)
C43 C44 1.501(3)
C44 C45 1.389(3)
C44 C49 1.387(3)
C45 C46 1.387(3)
C46 C47 1.388(4)
C47 C48 1.377(3)
C48 C49 1.380(4)
C51 C52 1.513(3)
C52 C53 1.391(3)
C52 C57 1.388(4)
C53 C54 1.379(4)
C54 C55 1.381(4)
C55 C56 1.390(3)
C56 C57 1.393(4)
C58 C59 1.514(3)
C59 C60 1.392(3)
C59 C64 1.383(3)
C60 C61 1.378(3)
C61 C62 1.383(4)
C62 C63 1.376(4)
C63 C64 1.398(3)
C65 C66 1.489(3)
C66 C67 1.396(3)
C66 C71 1.390(3)
C67 C68 1.374(4)
C68 C69 1.378(4)
C69 C70 1.379(4)
C70 C71 1.385(4)
C72 C73 1.404(3)
C72 C79 1.502(3)
C73 C74 1.514(3)
C74 C75 1.531(3)
C75 C76 1.509(3)
C76 C77 1.379(3)
C77 C78 1.514(4)
C78 C79 1.525(3)

loop_
_geom_torsion_atom_site_label_1
_geom_torsion_atom_site_label_2
_geom_torsion_atom_site_label_3
_geom_torsion_atom_site_label_4
_geom_torsion
Rh1 C72 C73 C74 -105.5(2)
Rh1 C72 C79 C78 36.5(2)
Rh1 C73 C74 C75 13.0(2)
Rh1 C76 C77 C78 -102.3(2)
Rh1 C77 C78 C79 13.2(2)
Cl1 Rh1 C1 N1 93.3(2)
Cl1 Rh1 C1 N2 -83.43(18)
Cl1 Rh1 C72 C73 174.47(13)
Cl1 Rh1 C72 C79 53.6(3)
Cl1 Rh1 C73 C72 -172.91(17)
Cl1 Rh1 C73 C74 -52.9(3)
Cl1 Rh1 C76 C75 141.58(17)
Cl1 Rh1 C76 C77 -95.45(15)
Cl1 Rh1 C77 C76 85.27(15)
Cl1 Rh1 C77 C78 -153.87(15)
N1 C2 C3 N2 -0.3(3)
N1 C4 C5 O1 -173.34(17)
N1 C4 C5 O2 -54.3(2)
N1 C4 C8 O5 65.8(2)
N1 C4 C8 C7 -174.74(17)
N2 C38 C39 O6 -172.70(16)
N2 C38 C39 O7 -56.6(2)
N2 C38 C42 O10 55.4(3)
N2 C38 C42 C41 173.83(19)
O1 C6 C7 O4 -170.49(16)
O1 C6 C7 C8 -51.3(2)
O1 C6 C16 O3 59.8(2)
O2 C9 C10 C11 23.3(3)
O2 C9 C10 C15 -159.0(2)
O3 C17 C18 C19 -30.5(3)
O3 C17 C18 C23 149.3(2)
O4 C7 C8 O5 -71.2(2)
O4 C7 C8 C4 166.71(17)
O4 C24 C25 C26 -7.8(3)
O4 C24 C25 C30 171.9(2)
O5 C31 C32 C33 80.4(3)
O5 C31 C32 C37 -94.6(3)
O6 C40 C41 O9 -177.58(16)
O6 C40 C41 C42 -56.0(2)
O6 C40 C50 O8 78.3(2)
O7 C43 C44 C45 -38.7(3)
O7 C43 C44 C49 145.5(2)
O8 C51 C52 C53 -74.2(3)
O8 C51 C52 C57 103.0(3)
O9 C41 C42 O10 -60.2(2)
O9 C41 C42 C38 176.63(19)
O9 C58 C59 C60 -56.9(3)
O9 C58 C59 C64 122.2(2)
O10 C65 C66 C67 81.8(3)
O10 C65 C66 C71 -99.0(2)
C1 Rh1 C72 C73 -90.20(14)
C1 Rh1 C72 C79 148.92(15)
C1 Rh1 C73 C72 92.37(14)
C1 Rh1 C73 C74 -147.64(16)
C1 Rh1 C76 C75 56.7(3)
C1 Rh1 C76 C77 179.65(19)
C1 Rh1 C77 C78 -58.2(6)
C1 N1 C2 C3 0.2(3)
C1 N1 C4 C5 120.9(2)
C1 N1 C4 C8 -118.8(2)
C1 N2 C3 C2 0.3(3)
C1 N2 C38 C39 124.6(2)
C1 N2 C38 C42 -112.4(2)
C2 N1 C1 Rh1 -177.27(17)
C2 N1 C1 N2 -0.1(2)
C2 N1 C4 C5 -55.8(3)
C2 N1 C4 C8 64.5(3)
C3 N2 C1 Rh1 177.36(16)
C3 N2 C1 N1 -0.1(2)
C3 N2 C38 C39 -58.3(3)
C3 N2 C38 C42 64.6(3)
C4 N1 C1 Rh1 5.7(3)
C4 N1 C1 N2 -177.12(19)
C4 N1 C2 C3 177.3(2)
C5 O1 C6 C7 62.8(2)
C5 O1 C6 C16 -177.33(17)
C5 O2 C9 C10 100.5(2)
C5 C4 C8 O5 -171.91(16)
C5 C4 C8 C7 -52.4(2)
C6 O1 C5 O2 170.21(16)
C6 O1 C5 C4 -70.4(2)
C6 C7 C8 O5 169.77(18)
C6 C7 C8 C4 47.7(2)
C7 O4 C24 C25 177.83(18)
C7 C6 C16 O3 179.73(18)
C8 O5 C31 C32 -124.8(2)
C8 C4 C5 O1 63.9(2)
C8 C4 C5 O2 -177.13(17)
C9 O2 C5 O1 -77.1(2)
C9 O2 C5 C4 164.32(17)
C9 C10 C11 C12 177.6(2)
C9 C10 C15 C14 -177.6(2)
C10 C11 C12 C13 -0.2(4)
C11 C10 C15 C14 0.2(4)
C11 C12 C13 C14 0.3(4)
C12 C13 C14 C15 -0.2(5)
C13 C14 C15 C10 -0.1(4)
C15 C10 C11 C12 -0.1(4)
C16 O3 C17 C18 168.7(2)
C16 C6 C7 O4 70.1(2)
C16 C6 C7 C8 -170.68(19)
C17 O3 C16 C6 162.8(2)
C17 C18 C19 C20 -179.8(2)
C17 C18 C23 C22 179.2(2)
C18 C19 C20 C21 -0.2(4)
C19 C18 C23 C22 -1.0(4)
C19 C20 C21 C22 0.5(4)
C20 C21 C22 C23 -1.0(4)
C21 C22 C23 C18 1.3(4)
C23 C18 C19 C20 0.4(4)
C24 O4 C7 C6 -129.02(19)
C24 O4 C7 C8 108.8(2)
C24 C25 C26 C27 179.3(2)
C24 C25 C30 C29 -179.1(2)
C25 C26 C27 C28 -0.1(4)
C26 C25 C30 C29 0.5(4)
C26 C27 C28 C29 0.4(4)
C27 C28 C29 C30 -0.3(4)
C28 C29 C30 C25 -0.2(4)
C30 C25 C26 C27 -0.4(4)
C31 O5 C8 C4 -98.2(2)
C31 O5 C8 C7 140.42(19)
C31 C32 C33 C34 -176.1(3)
C31 C32 C37 C36 177.2(3)
C32 C33 C34 C35 -0.5(5)
C33 C32 C37 C36 2.2(4)
C33 C34 C35 C36 0.9(5)
C34 C35 C36 C37 0.2(5)
C35 C36 C37 C32 -1.8(5)
C37 C32 C33 C34 -1.0(4)
C38 N2 C1 Rh1 -5.2(3)
C38 N2 C1 N1 177.3(2)
C38 N2 C3 C2 -177.1(2)
C39 O6 C40 C41 59.7(2)
C39 O6 C40 C50 179.23(18)
C39 O7 C43 C44 -86.4(2)
C39 C38 C42 O10 -179.20(18)
C39 C38 C42 C41 -60.8(2)
C40 O6 C39 O7 179.76(18)
C40 O6 C39 C38 -62.8(2)
C40 C41 C42 O10 -179.54(17)
C40 C41 C42 C38 57.3(2)
C41 O9 C58 C59 161.13(18)
C41 C40 C50 O8 -162.35(18)
C42 O10 C65 C66 -158.35(18)
C42 C38 C39 O6 62.3(2)
C42 C38 C39 O7 178.37(17)
C43 O7 C39 O6 -72.7(2)
C43 O7 C39 C38 170.43(18)
C43 C44 C45 C46 -175.5(2)
C43 C44 C49 C48 175.6(2)
C44 C45 C46 C47 0.4(4)
C45 C44 C49 C48 -0.4(4)
C45 C46 C47 C48 -1.4(4)
C46 C47 C48 C49 1.5(4)
C47 C48 C49 C44 -0.6(4)
C49 C44 C45 C46 0.5(4)
C50 O8 C51 C52 -58.1(3)
C50 C40 C41 O9 65.5(2)
C50 C40 C41 C42 -173.00(18)
C51 O8 C50 C40 -168.4(2)
C51 C52 C53 C54 176.4(2)
C51 C52 C57 C56 -176.3(2)
C52 C53 C54 C55 0.2(4)
C53 C52 C57 C56 1.0(4)
C53 C54 C55 C56 0.4(4)
C54 C55 C56 C57 -0.3(4)
C55 C56 C57 C52 -0.4(3)
C57 C52 C53 C54 -0.8(4)
C58 O9 C41 C40 -144.63(19)
C58 O9 C41 C42 95.2(2)
C58 C59 C60 C61 178.6(2)
C58 C59 C64 C63 -179.0(2)
C59 C60 C61 C62 -0.1(4)
C60 C59 C64 C63 0.1(4)
C60 C61 C62 C63 1.1(4)
C61 C62 C63 C64 -1.5(4)
C62 C63 C64 C59 1.0(4)
C64 C59 C60 C61 -0.5(4)
C65 O10 C42 C38 -89.5(2)
C65 O10 C42 C41 151.90(16)
C65 C66 C67 C68 178.2(2)
C65 C66 C71 C70 -178.4(2)
C66 C67 C68 C69 1.0(4)
C67 C66 C71 C70 0.8(4)
C67 C68 C69 C70 -0.8(4)
C68 C69 C70 C71 0.7(4)
C69 C70 C71 C66 -0.7(4)
C71 C66 C67 C68 -1.0(4)
C72 Rh1 C1 N1 -64.8(2)
C72 Rh1 C1 N2 118.46(19)
C72 Rh1 C73 C74 120.0(2)
C72 Rh1 C76 C75 -59.22(18)
C72 Rh1 C76 C77 63.74(16)
C72 Rh1 C77 C76 -116.02(16)
C72 Rh1 C77 C78 4.84(16)
C72 C73 C74 C75 94.5(3)
C73 Rh1 C1 N1 -103.7(2)
C73 Rh1 C1 N2 79.63(19)
C73 Rh1 C72 C79 -120.9(2)
C73 Rh1 C76 C75 -23.90(17)
C73 Rh1 C76 C77 99.07(16)
C73 Rh1 C77 C76 -77.80(16)
C73 Rh1 C77 C78 43.06(16)
C73 C72 C79 C78 -44.1(3)
C73 C74 C75 C76 -34.4(3)
C74 C75 C76 Rh1 38.2(3)
C74 C75 C76 C77 -43.8(3)
C75 C76 C77 Rh1 100.4(2)
C75 C76 C77 C78 -1.9(4)
C76 Rh1 C1 N1 178.4(2)
C76 Rh1 C1 N2 1.7(3)
C76 Rh1 C72 C73 66.06(14)
C76 Rh1 C72 C79 -54.83(16)
C76 Rh1 C73 C72 -113.82(14)
C76 Rh1 C73 C74 6.17(16)
C76 Rh1 C77 C78 120.9(2)
C76 C77 C78 C79 92.9(3)
C77 Rh1 C1 N1 -2.8(7)
C77 Rh1 C72 C73 98.87(14)
C77 Rh1 C72 C79 -22.01(15)
C77 Rh1 C73 C72 -77.66(14)
C77 Rh1 C73 C74 42.34(17)
C77 Rh1 C76 C75 -123.0(3)
C77 C78 C79 C72 -32.7(3)
C79 C72 C73 Rh1 102.5(2)
C79 C72 C73 C74 -3.0(4)
